data_7042398
loop_
_publ_author_name
'Wen, Ming'
'Wu, Hongping'
'Su, Xin'
'Lu, Juanjuan'
'Yang, Zhihua'
'Wu, Xiaohong'
'Pan, Shilie'

_publ_section_title
;
 ACaBO3 (A = Cs, Rb): two new cubic borates with isolated BO3 groups.
;
_journal_issue 15
_journal_name_full 'Dalton transactions (Cambridge, England : 2003)'
_journal_page_first 4968
_journal_page_last 4974
_journal_paper_doi 10.1039/c7dt00251c
_journal_volume 46
_journal_year 2017
_chemical_formula_sum 'B Ca O3 Rb'
_chemical_formula_weight 184.36
_chemical_name_systematic
; 
 ? 
;
_space_group_IT_number 198
_symmetry_cell_setting cubic
_symmetry_space_group_name_Hall 'P 2ac 2ab 3'
_symmetry_space_group_name_H-M 'P 21 3'
_atom_sites_solution_primary direct
_atom_sites_solution_secondary difmap
_audit_creation_method SHELXL-97
_audit_update_record
;
2017-01-20 deposited with the CCDC.
2017-03-09 downloaded from the CCDC.
;
_cell_angle_alpha 90.00
_cell_angle_beta 90.00
_cell_angle_gamma 90.00
_cell_formula_units_Z 4
_cell_length_a 7.430(6)
_cell_length_b 7.430(6)
_cell_length_c 7.430(6)
_cell_measurement_reflns_used 389
_cell_measurement_temperature 296(2)
_cell_measurement_theta_max 21.96
_cell_measurement_theta_min 4.75
_cell_volume 410.2(6)
_computing_cell_refinement 'Bruker SMART'
_computing_data_collection 'Bruker SMART'
_computing_data_reduction 'Bruker SAINT'
_computing_molecular_graphics 'Bruker SHELXTL'
_computing_publication_material 'Bruker SHELXTL'
_computing_structure_refinement 'SHELXL-97 (Sheldrick, 1997)'
_computing_structure_solution 'SHELXS-97 (Sheldrick, 1990)'
_diffrn_ambient_temperature 296(2)
_diffrn_measured_fraction_theta_full 1.000
_diffrn_measured_fraction_theta_max 1.000
_diffrn_measurement_device_type 'CCD area detector'
_diffrn_measurement_method 'phi and omega scans'
_diffrn_radiation_monochromator graphite
_diffrn_radiation_source 'fine-focus sealed tube'
_diffrn_radiation_type MoK\a
_diffrn_radiation_wavelength 0.71073
_diffrn_reflns_av_R_equivalents 0.0752
_diffrn_reflns_av_sigmaI/netI 0.0432
_diffrn_reflns_limit_h_max 9
_diffrn_reflns_limit_h_min -9
_diffrn_reflns_limit_k_max 9
_diffrn_reflns_limit_k_min -9
_diffrn_reflns_limit_l_max 9
_diffrn_reflns_limit_l_min -8
_diffrn_reflns_number 2507
_diffrn_reflns_theta_full 27.47
_diffrn_reflns_theta_max 27.47
_diffrn_reflns_theta_min 3.88
_exptl_absorpt_coefficient_mu 13.162
_exptl_absorpt_correction_T_max 0.7456
_exptl_absorpt_correction_T_min 0.5553
_exptl_absorpt_correction_type numerical
_exptl_crystal_colour colorless
_exptl_crystal_density_diffrn 2.986
_exptl_crystal_density_method 'not measured'
_exptl_crystal_description block
_exptl_crystal_F_000 344
_exptl_crystal_size_max 0.10
_exptl_crystal_size_mid 0.09
_exptl_crystal_size_min 0.058
_refine_diff_density_max 0.306
_refine_diff_density_min -0.324
_refine_diff_density_rms 0.088
_refine_ls_abs_structure_details 'Flack H D (1983), Acta Cryst. A39, 876-881'
_refine_ls_abs_structure_Flack 0.03(2)
_refine_ls_extinction_method none
_refine_ls_goodness_of_fit_ref 1.002
_refine_ls_matrix_type full
_refine_ls_number_parameters 19
_refine_ls_number_reflns 322
_refine_ls_number_restraints 0
_refine_ls_restrained_S_all 1.002
_refine_ls_R_factor_all 0.0355
_refine_ls_R_factor_gt 0.0275
_refine_ls_shift/su_max 0.000
_refine_ls_shift/su_mean 0.000
_refine_ls_structure_factor_coef Fsqd
_refine_ls_weighting_details 'calc w=1/[\s^2^(Fo^2^)+(0.0177P)^2^+0.0000P] where P=(Fo^2^+2Fc^2^)/3'
_refine_ls_weighting_scheme calc
_refine_ls_wR_factor_gt 0.0479
_refine_ls_wR_factor_ref 0.0498
_reflns_number_gt 281
_reflns_number_total 322
_reflns_threshold_expression >2sigma(I)
_cod_data_source_file c7dt00251c2.cif
_cod_data_source_block 1
_cod_depositor_comments
;
The following automatic conversions were performed:

'_symmetry_cell_setting' value 'Cubic' changed to 'cubic' according
to
/home/data/users/saulius/crontab/automatic-downloads/rss-feeds/RSC/lib/dictionaries/cif_core.dic
dictionary named 'cif_core.dic' version 2.4.2 from 2011-04-26.

Automatic conversion script
Id: cif_fix_values 4973 2017-02-22 13:04:09Z antanas 

 Adding full bibliography for 7042398--7042399.cif.
;
_cod_original_cell_volume 410.1(5)
_cod_original_sg_symbol_H-M P2(1)3
_cod_database_code 7042398

loop_
_symmetry_equiv_pos_as_xyz
'x, y, z'
'-x+1/2, -y, z+1/2'
'-x, y+1/2, -z+1/2'
'x+1/2, -y+1/2, -z'
'z, x, y'
'z+1/2, -x+1/2, -y'
'-z+1/2, -x, y+1/2'
'-z, x+1/2, -y+1/2'
'y, z, x'
'-y, z+1/2, -x+1/2'
'y+1/2, -z+1/2, -x'
'-y+1/2, -z, x+1/2'

loop_
_atom_site_label
_atom_site_type_symbol
_atom_site_fract_x
_atom_site_fract_y
_atom_site_fract_z
_atom_site_U_iso_or_equiv
_atom_site_adp_type
_atom_site_occupancy
_atom_site_symmetry_multiplicity
_atom_site_calc_flag
_atom_site_refinement_flags
Rb1 Rb 0.62104(6) 0.87896(6) 0.12104(6) 0.0255(2) Uani 1 3 d S
Ca1 Ca 1.10070(11) 1.10070(11) 0.10070(11) 0.0136(3) Uani 1 3 d S
B1 B 1.1705(7) 0.8295(7) 0.3295(7) 0.0174(19) Uani 1 3 d S
O1 O 1.0280(4) 0.8160(4) 0.2094(4) 0.0179(7) Uani 1 1 d .

loop_
_atom_site_aniso_label
_atom_site_aniso_U_11
_atom_site_aniso_U_22
_atom_site_aniso_U_33
_atom_site_aniso_U_23
_atom_site_aniso_U_13
_atom_site_aniso_U_12
Rb1 0.0255(2) 0.0255(2) 0.0255(2) -0.0022(2) 0.0022(2) -0.0022(2)
Ca1 0.0136(3) 0.0136(3) 0.0136(3) 0.0003(4) 0.0003(4) 0.0003(4)
B1 0.0174(19) 0.0174(19) 0.0174(19) 0.0001(19) -0.0001(19) -0.0001(19)
O1 0.0208(16) 0.0185(18) 0.0144(17) 0.0031(12) -0.0049(14) -0.0064(12)

loop_
_atom_type_symbol
_atom_type_description
_atom_type_scat_dispersion_real
_atom_type_scat_dispersion_imag
_atom_type_scat_source
B B 0.0013 0.0007 'International Tables Vol C Tables 4.2.6.8 and 6.1.1.4'
O O 0.0106 0.0060 'International Tables Vol C Tables 4.2.6.8 and 6.1.1.4'
Ca Ca 0.2262 0.3064 'International Tables Vol C Tables 4.2.6.8 and 6.1.1.4'
Rb Rb -0.9393 2.9676 'International Tables Vol C Tables 4.2.6.8 and 6.1.1.4'

loop_
_geom_angle_atom_site_label_1
_geom_angle_atom_site_label_2
_geom_angle_atom_site_label_3
_geom_angle
_geom_angle_site_symmetry_1
_geom_angle_site_symmetry_3
O1 Rb1 O1 109.42(6) 9_564 4_465
O1 Rb1 O1 109.42(6) 9_564 7_574
O1 Rb1 O1 109.42(6) 4_465 7_574
O1 Rb1 O1 109.24(7) 9_564 12_664
O1 Rb1 O1 137.76(6) 4_465 12_664
O1 Rb1 O1 72.38(11) 7_574 12_664
O1 Rb1 O1 72.38(11) 9_564 .
O1 Rb1 O1 109.24(7) 4_465 .
O1 Rb1 O1 137.76(6) 7_574 .
O1 Rb1 O1 67.76(9) 12_664 .
O1 Rb1 O1 137.76(6) 9_564 6_566
O1 Rb1 O1 72.38(11) 4_465 6_566
O1 Rb1 O1 109.24(7) 7_574 6_566
O1 Rb1 O1 67.76(9) 12_664 6_566
O1 Rb1 O1 67.76(9) . 6_566
O1 Rb1 Ca1 109.52(6) 9_564 3_745
O1 Rb1 Ca1 109.52(6) 4_465 3_745
O1 Rb1 Ca1 109.52(6) 7_574 3_745
O1 Rb1 Ca1 40.07(6) 12_664 3_745
O1 Rb1 Ca1 40.07(6) . 3_745
O1 Rb1 Ca1 40.07(6) 6_566 3_745
O1 Rb1 B1 20.14(12) 9_564 3_755
O1 Rb1 B1 128.87(12) 4_465 3_755
O1 Rb1 B1 95.04(10) 7_574 3_755
O1 Rb1 B1 91.79(10) 12_664 3_755
O1 Rb1 B1 73.16(6) . 3_755
O1 Rb1 B1 140.37(6) 6_566 3_755
Ca1 Rb1 B1 102.88(3) 3_745 3_755
O1 Rb1 B1 95.04(10) 9_564 4_465
O1 Rb1 B1 20.14(12) 4_465 4_465
O1 Rb1 B1 128.87(12) 7_574 4_465
O1 Rb1 B1 140.37(6) 12_664 4_465
O1 Rb1 B1 91.79(10) . 4_465
O1 Rb1 B1 73.16(6) 6_566 4_465
Ca1 Rb1 B1 102.88(3) 3_745 4_465
B1 Rb1 B1 115.18(2) 3_755 4_465
O1 Rb1 B1 128.87(12) 9_564 1_455
O1 Rb1 B1 95.04(11) 4_465 1_455
O1 Rb1 B1 20.14(12) 7_574 1_455
O1 Rb1 B1 73.16(6) 12_664 1_455
O1 Rb1 B1 140.37(6) . 1_455
O1 Rb1 B1 91.79(10) 6_566 1_455
Ca1 Rb1 B1 102.88(3) 3_745 1_455
B1 Rb1 B1 115.18(2) 3_755 1_455
B1 Rb1 B1 115.18(2) 4_465 1_455
O1 Rb1 B1 70.48(6) 9_564 2_674
O1 Rb1 B1 70.48(6) 4_465 2_674
O1 Rb1 B1 70.48(6) 7_574 2_674
O1 Rb1 B1 139.93(6) 12_664 2_674
O1 Rb1 B1 139.93(6) . 2_674
O1 Rb1 B1 139.93(6) 6_566 2_674
Ca1 Rb1 B1 180.00(7) 3_745 2_674
B1 Rb1 B1 77.12(3) 3_755 2_674
B1 Rb1 B1 77.12(3) 4_465 2_674
B1 Rb1 B1 77.12(3) 1_455 2_674
O1 Rb1 Ca1 36.10(6) 9_564 .
O1 Rb1 Ca1 112.87(6) 4_465 .
O1 Rb1 Ca1 132.79(6) 7_574 .
O1 Rb1 Ca1 89.41(5) 12_664 .
O1 Rb1 Ca1 36.32(6) . .
O1 Rb1 Ca1 102.74(5) 6_566 .
Ca1 Rb1 Ca1 74.967(12) 3_745 .
B1 Rb1 Ca1 41.07(6) 3_755 .
B1 Rb1 Ca1 92.90(10) 4_465 .
B1 Rb1 Ca1 151.26(9) 1_455 .
B1 Rb1 Ca1 105.033(12) 2_674 .
O1 Ca1 O1 100.66(10) . 9_564
O1 Ca1 O1 100.66(10) . 5_654
O1 Ca1 O1 100.66(10) 9_564 5_654
O1 Ca1 O1 62.03(14) . 7_674
O1 Ca1 O1 148.13(8) 9_564 7_674
O1 Ca1 O1 108.51(3) 5_654 7_674
O1 Ca1 O1 108.51(3) . 3_755
O1 Ca1 O1 62.03(14) 9_564 3_755
O1 Ca1 O1 148.13(8) 5_654 3_755
O1 Ca1 O1 96.53(10) 7_674 3_755
O1 Ca1 O1 148.13(8) . 11_566
O1 Ca1 O1 108.51(3) 9_564 11_566
O1 Ca1 O1 62.03(14) 5_654 11_566
O1 Ca1 O1 96.53(10) 7_674 11_566
O1 Ca1 O1 96.53(10) 3_755 11_566
O1 Ca1 B1 109.5(2) . 3_755
O1 Ca1 B1 31.11(7) 9_564 3_755
O1 Ca1 B1 125.63(13) 5_654 3_755
O1 Ca1 B1 125.40(11) 7_674 3_755
O1 Ca1 B1 31.10(7) 3_755 3_755
O1 Ca1 B1 102.1(2) 11_566 3_755
O1 Ca1 B1 31.11(7) . .
O1 Ca1 B1 125.63(13) 9_564 .
O1 Ca1 B1 109.5(2) 5_654 .
O1 Ca1 B1 31.10(7) 7_674 .
O1 Ca1 B1 102.1(2) 3_755 .
O1 Ca1 B1 125.40(11) 11_566 .
B1 Ca1 B1 119.810(13) 3_755 .
O1 Ca1 B1 125.63(13) . 2_774
O1 Ca1 B1 109.5(2) 9_564 2_774
O1 Ca1 B1 31.11(7) 5_654 2_774
O1 Ca1 B1 102.1(2) 7_674 2_774
O1 Ca1 B1 125.40(11) 3_755 2_774
O1 Ca1 B1 31.10(7) 11_566 2_774
B1 Ca1 B1 119.810(12) 3_755 2_774
B1 Ca1 B1 119.810(12) . 2_774
O1 Ca1 Rb1 117.28(8) . 3_755
O1 Ca1 Rb1 117.28(8) 9_564 3_755
O1 Ca1 Rb1 117.28(8) 5_654 3_755
O1 Ca1 Rb1 59.50(8) 7_674 3_755
O1 Ca1 Rb1 59.50(8) 3_755 3_755
O1 Ca1 Rb1 59.50(8) 11_566 3_755
B1 Ca1 Rb1 87.49(8) 3_755 3_755
B1 Ca1 Rb1 87.49(8) . 3_755
B1 Ca1 Rb1 87.49(8) 2_774 3_755
O1 Ca1 Rb1 52.78(7) . .
O1 Ca1 Rb1 47.95(7) 9_564 .
O1 Ca1 Rb1 104.62(9) 5_654 .
O1 Ca1 Rb1 110.46(7) 7_674 .
O1 Ca1 Rb1 83.85(7) 3_755 .
O1 Ca1 Rb1 152.83(7) 11_566 .
B1 Ca1 Rb1 65.02(16) 3_755 .
B1 Ca1 Rb1 80.58(7) . .
B1 Ca1 Rb1 133.13(12) 2_774 .
Rb1 Ca1 Rb1 138.035(14) 3_755 .
O1 Ca1 Rb1 104.62(9) . 2_674
O1 Ca1 Rb1 52.78(7) 9_564 2_674
O1 Ca1 Rb1 47.95(7) 5_654 2_674
O1 Ca1 Rb1 152.83(7) 7_674 2_674
O1 Ca1 Rb1 110.46(7) 3_755 2_674
O1 Ca1 Rb1 83.85(7) 11_566 2_674
B1 Ca1 Rb1 80.58(7) 3_755 2_674
B1 Ca1 Rb1 133.13(12) . 2_674
B1 Ca1 Rb1 65.02(16) 2_774 2_674
Rb1 Ca1 Rb1 138.035(14) 3_755 2_674
Rb1 Ca1 Rb1 70.77(2) . 2_674
O1 B1 O1 119.92(4) 7_674 .
O1 B1 O1 119.92(4) 7_674 10_756
O1 B1 O1 119.92(4) . 10_756
O1 B1 Ca1 60.01(14) 7_674 2_775
O1 B1 Ca1 168.1(6) . 2_775
O1 B1 Ca1 60.43(14) 10_756 2_775
O1 B1 Ca1 168.1(6) 7_674 3_745
O1 B1 Ca1 60.43(14) . 3_745
O1 B1 Ca1 60.01(14) 10_756 3_745
Ca1 B1 Ca1 116.86(12) 2_775 3_745
O1 B1 Ca1 60.43(13) 7_674 .
O1 B1 Ca1 60.01(14) . .
O1 B1 Ca1 168.1(6) 10_756 .
Ca1 B1 Ca1 116.86(12) 2_775 .
Ca1 B1 Ca1 116.86(12) 3_745 .
O1 B1 Rb1 108.5(3) 7_674 4_565
O1 B1 Rb1 46.7(3) . 4_565
O1 B1 Rb1 115.3(3) 10_756 4_565
Ca1 B1 Rb1 145.2(3) 2_775 4_565
Ca1 B1 Rb1 80.54(10) 3_745 4_565
Ca1 B1 Rb1 73.91(11) . 4_565
O1 B1 Rb1 115.3(3) 7_674 3_745
O1 B1 Rb1 108.5(3) . 3_745
O1 B1 Rb1 46.7(3) 10_756 3_745
Ca1 B1 Rb1 80.54(10) 2_775 3_745
Ca1 B1 Rb1 73.91(11) 3_745 3_745
Ca1 B1 Rb1 145.2(3) . 3_745
Rb1 B1 Rb1 75.74(16) 4_565 3_745
O1 B1 Rb1 46.7(3) 7_674 1_655
O1 B1 Rb1 115.3(3) . 1_655
O1 B1 Rb1 108.5(3) 10_756 1_655
Ca1 B1 Rb1 73.91(11) 2_775 1_655
Ca1 B1 Rb1 145.2(3) 3_745 1_655
Ca1 B1 Rb1 80.54(10) . 1_655
Rb1 B1 Rb1 75.74(16) 4_565 1_655
Rb1 B1 Rb1 75.74(16) 3_745 1_655
O1 B1 Rb1 88.4(4) 7_674 2_675
O1 B1 Rb1 88.4(4) . 2_675
O1 B1 Rb1 88.4(4) 10_756 2_675
Ca1 B1 Rb1 79.7(2) 2_775 2_675
Ca1 B1 Rb1 79.7(2) 3_745 2_675
Ca1 B1 Rb1 79.7(2) . 2_675
Rb1 B1 Rb1 134.86(10) 4_565 2_675
Rb1 B1 Rb1 134.86(10) 3_745 2_675
Rb1 B1 Rb1 134.86(10) 1_655 2_675
B1 O1 Ca1 88.88(15) . .
B1 O1 Ca1 88.48(16) . 3_745
Ca1 O1 Ca1 157.87(13) . 3_745
B1 O1 Rb1 113.2(4) . 4_565
Ca1 O1 Rb1 95.95(10) . 4_565
Ca1 O1 Rb1 105.28(10) 3_745 4_565
B1 O1 Rb1 149.4(4) . .
Ca1 O1 Rb1 90.90(10) . .
Ca1 O1 Rb1 80.43(9) 3_745 .
Rb1 O1 Rb1 97.23(8) 4_565 .

loop_
_geom_bond_atom_site_label_1
_geom_bond_atom_site_label_2
_geom_bond_distance
_geom_bond_site_symmetry_2
Rb1 O1 2.933(4) 9_564
Rb1 O1 2.933(4) 4_465
Rb1 O1 2.933(4) 7_574
Rb1 O1 3.129(4) 12_664
Rb1 O1 3.129(4) .
Rb1 O1 3.129(4) 6_566
Rb1 Ca1 3.581(3) 3_745
Rb1 B1 3.706(7) 3_755
Rb1 B1 3.706(7) 4_465
Rb1 B1 3.706(7) 1_455
Rb1 B1 3.752(10) 2_674
Rb1 Ca1 3.929(3) .
Ca1 O1 2.327(3) .
Ca1 O1 2.327(4) 9_564
Ca1 O1 2.327(3) 5_654
Ca1 O1 2.338(4) 7_674
Ca1 O1 2.338(4) 3_755
Ca1 O1 2.338(4) 11_566
Ca1 B1 2.687(3) 3_755
Ca1 B1 2.687(3) .
Ca1 B1 2.687(3) 2_774
Ca1 Rb1 3.581(3) 3_755
Ca1 Rb1 3.929(3) 2_674
B1 O1 1.388(3) 7_674
B1 O1 1.388(3) .
B1 O1 1.388(3) 10_756
B1 Ca1 2.687(3) 2_775
B1 Ca1 2.687(3) 3_745
B1 Rb1 3.706(7) 4_565
B1 Rb1 3.706(7) 3_745
B1 Rb1 3.706(7) 1_655
B1 Rb1 3.752(10) 2_675
O1 Ca1 2.338(4) 3_745
O1 Rb1 2.933(4) 4_565
